data_7026327
loop_
_publ_author_name
'Knight, James C.'
'Amoroso, Angelo J.'
'Edwards, Peter G.'
'Prabaharan, Ravi'
'Singh, Neha'

_publ_section_title
;
 The co-ordination chemistry of bis(2,2'-bipyrid-6'-yl)ketone with first
 row transition metals: the reversible interconversion of a mononuclear
 complex and a dinuclear hemiketal containing species.
;
_journal_issue 38
_journal_name_full 'Dalton transactions (Cambridge, England : 2003)'
_journal_page_first 8925
_journal_page_last 8936
_journal_paper_doi 10.1039/c0dt00344a
_journal_volume 39
_journal_year 2010
_chemical_formula_moiety 'C21 H14 Cl2 Cu N4 O9'
_chemical_formula_sum 'C21 H14 Cl2 Cu N4 O9'
_chemical_formula_weight 600.80
_chemical_name_systematic
;
?
;
_space_group_IT_number 2
_symmetry_cell_setting triclinic
_symmetry_space_group_name_Hall '-P 1'
_symmetry_space_group_name_H-M 'P -1'
_atom_sites_solution_hydrogens geom
_atom_sites_solution_primary direct
_atom_sites_solution_secondary difmap
_audit_creation_method SHELXL-97
_cell_angle_alpha 71.2520(10)
_cell_angle_beta 80.9860(10)
_cell_angle_gamma 78.4190(10)
_cell_formula_units_Z 2
_cell_length_a 9.4710(3)
_cell_length_b 9.9530(3)
_cell_length_c 12.4610(5)
_cell_measurement_reflns_used 11332
_cell_measurement_temperature 150(2)
_cell_measurement_theta_max 26.37
_cell_measurement_theta_min 3.57
_cell_volume 1084.28(6)
_computing_cell_refinement 'HKL Scalepack (Otwinowski & Minor 1997)'
_computing_data_collection 'Collect (Nonius BV, 1997-2000)'
_computing_data_reduction 'HKL Denzo and Scalepack (Otwinowski & Minor 1997)'
_computing_molecular_graphics 'Ortep-3 for Windows (Farrugia, 1997)'
_computing_publication_material 'WinGX publication routines (Farrugia, 1999)'
_computing_structure_refinement 'SHELXL-97 (Sheldrick, 1997)'
_computing_structure_solution 'SHELXS-86 (Sheldrick, 1986)'
_diffrn_ambient_temperature 150(2)
_diffrn_measured_fraction_theta_full 0.996
_diffrn_measured_fraction_theta_max 0.996
_diffrn_measurement_device_type 'Bruker-Nonius KappaCCD'
_diffrn_measurement_method '\f and \w'
_diffrn_radiation_monochromator graphite
_diffrn_radiation_source 'fine-focus sealed tube'
_diffrn_radiation_type MoK\a
_diffrn_radiation_wavelength 0.71073
_diffrn_reflns_av_R_equivalents 0.0859
_diffrn_reflns_av_sigmaI/netI 0.0795
_diffrn_reflns_limit_h_max 11
_diffrn_reflns_limit_h_min -11
_diffrn_reflns_limit_k_max 12
_diffrn_reflns_limit_k_min -12
_diffrn_reflns_limit_l_max 15
_diffrn_reflns_limit_l_min -15
_diffrn_reflns_number 15393
_diffrn_reflns_theta_full 26.37
_diffrn_reflns_theta_max 26.37
_diffrn_reflns_theta_min 3.57
_diffrn_standards_number 0
_exptl_absorpt_coefficient_mu 1.320
_exptl_absorpt_correction_T_max 0.9017
_exptl_absorpt_correction_T_min 0.7782
_exptl_absorpt_correction_type multi-scan
_exptl_absorpt_process_details 'Sortav (Blessing, 1995)'
_exptl_crystal_colour blue
_exptl_crystal_density_diffrn 1.840
_exptl_crystal_density_method 'not measured'
_exptl_crystal_description block
_exptl_crystal_F_000 606
_exptl_crystal_size_max 0.20
_exptl_crystal_size_mid 0.13
_exptl_crystal_size_min 0.08
_refine_diff_density_max 0.426
_refine_diff_density_min -0.544
_refine_diff_density_rms 0.105
_refine_ls_extinction_method none
_refine_ls_goodness_of_fit_ref 1.025
_refine_ls_hydrogen_treatment constr
_refine_ls_matrix_type full
_refine_ls_number_parameters 334
_refine_ls_number_reflns 4419
_refine_ls_number_restraints 0
_refine_ls_restrained_S_all 1.025
_refine_ls_R_factor_all 0.0739
_refine_ls_R_factor_gt 0.0487
_refine_ls_shift/su_max 0.001
_refine_ls_shift/su_mean 0.000
_refine_ls_structure_factor_coef Fsqd
_refine_ls_weighting_details 'calc w=1/[\s^2^(Fo^2^)+(0.0394P)^2^+0.9526P] where P=(Fo^2^+2Fc^2^)/3'
_refine_ls_weighting_scheme calc
_refine_ls_wR_factor_gt 0.0992
_refine_ls_wR_factor_ref 0.1101
_reflns_number_gt 3345
_reflns_number_total 4419
_reflns_threshold_expression >2sigma(I)
_cod_data_source_file c0dt00344a.txt
_cod_data_source_block aja0504
_cod_database_code 7026327

loop_
_symmetry_equiv_pos_as_xyz
'x, y, z'
'-x, -y, -z'

loop_
_atom_site_label
_atom_site_type_symbol
_atom_site_fract_x
_atom_site_fract_y
_atom_site_fract_z
_atom_site_U_iso_or_equiv
_atom_site_adp_type
_atom_site_occupancy
_atom_site_symmetry_multiplicity
_atom_site_calc_flag
_atom_site_refinement_flags
C21 C 0.8134(4) 0.7617(4) -0.0184(3) 0.0212(8) Uani 1 1 d .
H1 H 0.7148 0.7550 -0.0186 0.025 Uiso 1 1 calc R
C20 C 0.9068(4) 0.7590(4) -0.1146(3) 0.0247(9) Uani 1 1 d .
H2 H 0.8734 0.7495 -0.1794 0.030 Uiso 1 1 calc R
C19 C 1.0508(4) 0.7704(4) -0.1149(3) 0.0282(9) Uani 1 1 d .
H3 H 1.1184 0.7647 -0.1788 0.034 Uiso 1 1 calc R
C18 C 1.0938(4) 0.7901(4) -0.0216(3) 0.0255(9) Uani 1 1 d .
H4 H 1.1907 0.8022 -0.0217 0.031 Uiso 1 1 calc R
C17 C 0.9951(4) 0.7921(4) 0.0727(3) 0.0178(8) Uani 1 1 d .
C16 C 1.0257(4) 0.8237(4) 0.1747(3) 0.0189(8) Uani 1 1 d .
C15 C 1.1562(4) 0.8596(4) 0.1850(3) 0.0226(8) Uani 1 1 d .
H7 H 1.2354 0.8581 0.1280 0.027 Uiso 1 1 calc R
C14 C 1.1681(4) 0.8977(4) 0.2801(3) 0.0244(9) Uani 1 1 d .
H8 H 1.2565 0.9218 0.2894 0.029 Uiso 1 1 calc R
C13 C 1.0519(4) 0.9005(4) 0.3613(3) 0.0233(8) Uani 1 1 d .
H9 H 1.0588 0.9279 0.4264 0.028 Uiso 1 1 calc R
C12 C 0.9244(4) 0.8629(4) 0.3467(3) 0.0190(8) Uani 1 1 d .
C1 C 0.7956(4) 0.8806(4) 0.4317(3) 0.0197(8) Uani 1 1 d .
C2 C 0.6605(4) 0.8143(4) 0.4479(3) 0.0179(8) Uani 1 1 d .
C3 C 0.5620(4) 0.8261(4) 0.5400(3) 0.0201(8) Uani 1 1 d .
H13 H 0.5822 0.8706 0.5916 0.024 Uiso 1 1 calc R
C4 C 0.4336(4) 0.7725(4) 0.5565(3) 0.0239(8) Uani 1 1 d .
H14 H 0.3639 0.7814 0.6186 0.029 Uiso 1 1 calc R
C5 C 0.4082(4) 0.7057(4) 0.4811(3) 0.0199(8) Uani 1 1 d .
H15 H 0.3212 0.6676 0.4912 0.024 Uiso 1 1 calc R
C6 C 0.5108(4) 0.6952(4) 0.3915(3) 0.0178(8) Uani 1 1 d .
C7 C 0.4973(4) 0.6206(4) 0.3085(3) 0.0169(8) Uani 1 1 d .
C8 C 0.3788(4) 0.5550(4) 0.3126(3) 0.0206(8) Uani 1 1 d .
H18 H 0.2974 0.5615 0.3669 0.025 Uiso 1 1 calc R
C9 C 0.3829(4) 0.4804(4) 0.2355(3) 0.0254(9) Uani 1 1 d .
H19 H 0.3020 0.4382 0.2341 0.030 Uiso 1 1 calc R
C10 C 0.5050(4) 0.4675(4) 0.1606(3) 0.0247(9) Uani 1 1 d .
H20 H 0.5114 0.4119 0.1102 0.030 Uiso 1 1 calc R
C11 C 0.6173(4) 0.5365(4) 0.1604(3) 0.0208(8) Uani 1 1 d .
H21 H 0.7014 0.5276 0.1088 0.025 Uiso 1 1 calc R
N2 N 0.6125(3) 0.6158(3) 0.2301(3) 0.0185(7) Uani 1 1 d .
N1 N 0.6359(3) 0.7497(3) 0.3739(3) 0.0165(6) Uani 1 1 d .
N3 N 0.9130(3) 0.8222(3) 0.2561(3) 0.0166(6) Uani 1 1 d .
N4 N 0.8561(3) 0.7734(3) 0.0751(3) 0.0176(7) Uani 1 1 d .
O1 O 0.8000(3) 0.9552(3) 0.4911(2) 0.0259(6) Uani 1 1 d .
O2 O 0.4038(3) 1.1251(3) 0.2141(2) 0.0330(7) Uani 1 1 d .
O3 O 0.5563(3) 1.1859(3) 0.0442(2) 0.0268(6) Uani 1 1 d .
O4 O 0.6561(3) 1.0847(3) 0.2203(2) 0.0268(6) Uani 1 1 d .
O5 O 0.5489(3) 0.9420(3) 0.1473(3) 0.0369(7) Uani 1 1 d .
O6 O 0.8637(3) 0.4787(3) 0.4322(3) 0.0413(8) Uani 1 1 d .
O7 O 1.1003(3) 0.3699(3) 0.3872(3) 0.0382(8) Uani 1 1 d .
O8 O 0.9011(3) 0.2812(3) 0.3613(2) 0.0345(7) Uani 1 1 d .
O9 O 0.9551(3) 0.5051(3) 0.2417(3) 0.0426(8) Uani 1 1 d .
Cu1 Cu 0.75205(4) 0.74145(5) 0.23034(4) 0.01796(14) Uani 1 1 d .
Cl2 Cl 0.95565(9) 0.40810(9) 0.35613(8) 0.0223(2) Uani 1 1 d .
Cl1 Cl 0.54165(9) 1.08457(9) 0.15629(8) 0.0191(2) Uani 1 1 d .

loop_
_atom_site_aniso_label
_atom_site_aniso_U_11
_atom_site_aniso_U_22
_atom_site_aniso_U_33
_atom_site_aniso_U_23
_atom_site_aniso_U_13
_atom_site_aniso_U_12
C21 0.0207(19) 0.022(2) 0.022(2) -0.0072(16) -0.0029(16) -0.0049(16)
C20 0.026(2) 0.028(2) 0.022(2) -0.0113(17) 0.0008(16) -0.0055(17)
C19 0.023(2) 0.036(2) 0.025(2) -0.0112(18) 0.0084(17) -0.0092(18)
C18 0.018(2) 0.029(2) 0.030(2) -0.0086(18) -0.0005(16) -0.0063(16)
C17 0.0147(18) 0.0165(18) 0.021(2) -0.0030(15) -0.0018(15) -0.0036(14)
C16 0.0184(19) 0.0132(18) 0.022(2) -0.0003(15) -0.0038(15) -0.0021(14)
C15 0.0157(19) 0.023(2) 0.026(2) -0.0041(17) 0.0000(16) -0.0049(15)
C14 0.020(2) 0.021(2) 0.033(2) -0.0038(17) -0.0073(17) -0.0070(16)
C13 0.026(2) 0.023(2) 0.026(2) -0.0076(17) -0.0075(17) -0.0093(16)
C12 0.0221(19) 0.0136(18) 0.021(2) -0.0025(15) -0.0055(15) -0.0037(15)
C1 0.0201(19) 0.0203(19) 0.020(2) -0.0078(16) -0.0044(15) -0.0021(15)
C2 0.0193(19) 0.0148(18) 0.019(2) -0.0031(15) -0.0033(15) -0.0026(15)
C3 0.025(2) 0.0164(19) 0.019(2) -0.0064(15) -0.0047(16) -0.0016(15)
C4 0.023(2) 0.024(2) 0.020(2) -0.0055(17) 0.0015(16) 0.0017(16)
C5 0.0203(19) 0.0204(19) 0.019(2) -0.0043(16) -0.0025(15) -0.0046(15)
C6 0.0166(18) 0.0154(18) 0.020(2) -0.0024(15) -0.0008(15) -0.0042(14)
C7 0.0187(18) 0.0144(18) 0.017(2) -0.0032(15) -0.0024(15) -0.0035(14)
C8 0.0174(19) 0.024(2) 0.021(2) -0.0084(17) 0.0008(15) -0.0044(16)
C9 0.025(2) 0.024(2) 0.029(2) -0.0060(17) -0.0050(17) -0.0108(17)
C10 0.033(2) 0.020(2) 0.025(2) -0.0095(17) -0.0041(17) -0.0082(17)
C11 0.025(2) 0.023(2) 0.016(2) -0.0093(16) 0.0024(15) -0.0057(16)
N2 0.0183(16) 0.0169(16) 0.0213(18) -0.0066(13) -0.0027(13) -0.0032(12)
N1 0.0160(15) 0.0147(15) 0.0211(18) -0.0068(13) -0.0035(12) -0.0040(12)
N3 0.0137(15) 0.0154(15) 0.0208(17) -0.0051(13) -0.0013(12) -0.0032(12)
N4 0.0128(15) 0.0189(16) 0.0207(17) -0.0041(13) -0.0028(12) -0.0040(12)
O1 0.0279(15) 0.0270(15) 0.0293(16) -0.0165(13) -0.0018(12) -0.0064(12)
O2 0.0171(14) 0.0518(19) 0.0317(18) -0.0170(14) 0.0041(12) -0.0069(13)
O3 0.0236(14) 0.0282(15) 0.0253(16) -0.0007(12) -0.0015(12) -0.0095(12)
O4 0.0235(14) 0.0338(16) 0.0250(16) -0.0058(12) -0.0083(12) -0.0093(12)
O5 0.056(2) 0.0222(15) 0.0370(19) -0.0125(13) -0.0184(15) -0.0011(13)
O6 0.0284(16) 0.0468(18) 0.059(2) -0.0369(17) 0.0157(15) -0.0094(14)
O7 0.0231(15) 0.0417(18) 0.044(2) -0.0041(15) -0.0089(13) -0.0026(13)
O8 0.0430(18) 0.0291(16) 0.0368(18) -0.0140(14) 0.0073(14) -0.0195(13)
O9 0.053(2) 0.0313(17) 0.0349(19) 0.0066(14) -0.0090(15) -0.0109(15)
Cu1 0.0156(2) 0.0223(3) 0.0192(3) -0.00907(19) 0.00122(17) -0.00769(18)
Cl2 0.0199(5) 0.0218(5) 0.0251(5) -0.0064(4) -0.0006(4) -0.0050(4)
Cl1 0.0176(4) 0.0198(5) 0.0205(5) -0.0058(4) -0.0021(4) -0.0044(4)

loop_
_atom_type_symbol
_atom_type_description
_atom_type_scat_dispersion_real
_atom_type_scat_dispersion_imag
_atom_type_scat_source
C C 0.0033 0.0016 'International Tables Vol C Tables 4.2.6.8 and 6.1.1.4'
H H 0.0000 0.0000 'International Tables Vol C Tables 4.2.6.8 and 6.1.1.4'
N N 0.0061 0.0033 'International Tables Vol C Tables 4.2.6.8 and 6.1.1.4'
O O 0.0106 0.0060 'International Tables Vol C Tables 4.2.6.8 and 6.1.1.4'
Cu Cu 0.3201 1.2651 'International Tables Vol C Tables 4.2.6.8 and 6.1.1.4'
Cl Cl 0.1484 0.1585 'International Tables Vol C Tables 4.2.6.8 and 6.1.1.4'

loop_
_geom_angle_atom_site_label_1
_geom_angle_atom_site_label_2
_geom_angle_atom_site_label_3
_geom_angle
N4 C21 C20 122.6(3)
N4 C21 H1 118.7
C20 C21 H1 118.7
C21 C20 C19 118.7(4)
C21 C20 H2 120.6
C19 C20 H2 120.6
C18 C19 C20 119.1(4)
C18 C19 H3 120.5
C20 C19 H3 120.5
C19 C18 C17 119.7(3)
C19 C18 H4 120.2
C17 C18 H4 120.2
N4 C17 C18 121.1(3)
N4 C17 C16 114.2(3)
C18 C17 C16 124.5(3)
N3 C16 C15 121.6(3)
N3 C16 C17 114.7(3)
C15 C16 C17 123.7(3)
C14 C15 C16 118.4(4)
C14 C15 H7 120.8
C16 C15 H7 120.8
C13 C14 C15 120.0(3)
C13 C14 H8 120.0
C15 C14 H8 120.0
C14 C13 C12 119.1(3)
C14 C13 H9 120.5
C12 C13 H9 120.5
N3 C12 C13 121.4(3)
N3 C12 C1 121.1(3)
C13 C12 C1 117.3(3)
O1 C1 C12 117.5(3)
O1 C1 C2 117.5(3)
C12 C1 C2 125.1(3)
N1 C2 C3 121.7(3)
N1 C2 C1 121.4(3)
C3 C2 C1 116.9(3)
C2 C3 C4 119.5(3)
C2 C3 H13 120.3
C4 C3 H13 120.3
C3 C4 C5 119.0(4)
C3 C4 H14 120.5
C5 C4 H14 120.5
C6 C5 C4 119.2(3)
C6 C5 H15 120.4
C4 C5 H15 120.4
N1 C6 C5 122.0(3)
N1 C6 C7 114.4(3)
C5 C6 C7 123.6(3)
N2 C7 C8 121.8(3)
N2 C7 C6 114.6(3)
C8 C7 C6 123.6(3)
C9 C8 C7 118.3(3)
C9 C8 H18 120.8
C7 C8 H18 120.8
C10 C9 C8 119.7(3)
C10 C9 H19 120.1
C8 C9 H19 120.1
C11 C10 C9 118.8(3)
C11 C10 H20 120.6
C9 C10 H20 120.6
N2 C11 C10 122.4(3)
N2 C11 H21 118.8
C10 C11 H21 118.8
C11 N2 C7 118.7(3)
C11 N2 Cu1 128.3(2)
C7 N2 Cu1 112.9(2)
C2 N1 C6 118.6(3)
C2 N1 Cu1 127.2(2)
C6 N1 Cu1 113.8(2)
C12 N3 C16 119.5(3)
C12 N3 Cu1 127.3(2)
C16 N3 Cu1 113.0(2)
C21 N4 C17 118.6(3)
C21 N4 Cu1 128.8(2)
C17 N4 Cu1 112.0(2)
Cl1 O5 Cu1 120.09(15)
Cl2 O6 Cu1 92.35(15)
Cl2 O9 Cu1 111.28(17)
N1 Cu1 N3 95.14(12)
N1 Cu1 N4 169.00(11)
N3 Cu1 N4 82.46(12)
N1 Cu1 N2 82.48(12)
N3 Cu1 N2 165.99(12)
N4 Cu1 N2 102.38(12)
N1 Cu1 O5 81.78(11)
N3 Cu1 O5 110.56(10)
N4 Cu1 O5 88.99(11)
N2 Cu1 O5 82.86(10)
N1 Cu1 O9 116.14(10)
N3 Cu1 O9 83.53(10)
N4 Cu1 O9 74.38(10)
N2 Cu1 O9 85.14(10)
O5 Cu1 O9 156.88(9)
N1 Cu1 O6 69.60(10)
N3 Cu1 O6 83.27(10)
N4 Cu1 O6 120.51(10)
N2 Cu1 O6 82.97(10)
O5 Cu1 O6 149.43(9)
O9 Cu1 O6 46.74(8)
O7 Cl2 O8 109.77(17)
O7 Cl2 O6 110.25(19)
O8 Cl2 O6 109.30(16)
O7 Cl2 O9 109.11(17)
O8 Cl2 O9 109.53(18)
O6 Cl2 O9 108.87(19)
O2 Cl1 O3 109.17(16)
O2 Cl1 O4 109.43(16)
O3 Cl1 O4 109.79(15)
O2 Cl1 O5 109.04(17)
O3 Cl1 O5 109.82(17)
O4 Cl1 O5 109.58(16)

loop_
_geom_bond_atom_site_label_1
_geom_bond_atom_site_label_2
_geom_bond_distance
C21 N4 1.338(5)
C21 C20 1.377(5)
C21 H1 0.9500
C20 C19 1.390(5)
C20 H2 0.9500
C19 C18 1.372(5)
C19 H3 0.9500
C18 C17 1.385(5)
C18 H4 0.9500
C17 N4 1.360(4)
C17 C16 1.485(5)
C16 N3 1.352(4)
C16 C15 1.389(5)
C15 C14 1.381(5)
C15 H7 0.9500
C14 C13 1.376(5)
C14 H8 0.9500
C13 C12 1.387(5)
C13 H9 0.9500
C12 N3 1.341(4)
C12 C1 1.507(5)
C1 O1 1.215(4)
C1 C2 1.512(5)
C2 N1 1.352(4)
C2 C3 1.382(5)
C3 C4 1.385(5)
C3 H13 0.9500
C4 C5 1.385(5)
C4 H14 0.9500
C5 C6 1.377(5)
C5 H15 0.9500
C6 N1 1.359(4)
C6 C7 1.487(5)
C7 N2 1.350(4)
C7 C8 1.393(5)
C8 C9 1.382(5)
C8 H18 0.9500
C9 C10 1.380(5)
C9 H19 0.9500
C10 C11 1.377(5)
C10 H20 0.9500
C11 N2 1.339(4)
C11 H21 0.9500
N2 Cu1 1.995(3)
N1 Cu1 1.964(3)
N3 Cu1 1.971(3)
N4 Cu1 1.987(3)
O2 Cl1 1.437(3)
O3 Cl1 1.441(3)
O4 Cl1 1.443(2)
O5 Cl1 1.446(3)
O5 Cu1 2.552(3)
O6 Cl2 1.440(3)
O6 Cu1 3.127(3)
O7 Cl2 1.426(3)
O8 Cl2 1.437(3)
O9 Cl2 1.443(3)
O9 Cu1 2.703(3)

loop_
_geom_torsion_atom_site_label_1
_geom_torsion_atom_site_label_2
_geom_torsion_atom_site_label_3
_geom_torsion_atom_site_label_4
_geom_torsion
N4 C21 C20 C19 -0.7(6)
C21 C20 C19 C18 -2.7(6)
C20 C19 C18 C17 2.7(6)
C19 C18 C17 N4 0.7(5)
C19 C18 C17 C16 -175.0(3)
N4 C17 C16 N3 3.0(4)
C18 C17 C16 N3 179.0(3)
N4 C17 C16 C15 -173.7(3)
C18 C17 C16 C15 2.2(6)
N3 C16 C15 C14 -1.5(5)
C17 C16 C15 C14 175.0(3)
C16 C15 C14 C13 -0.6(5)
C15 C14 C13 C12 0.9(6)
C14 C13 C12 N3 0.9(5)
C14 C13 C12 C1 -174.5(3)
N3 C12 C1 O1 -159.2(3)
C13 C12 C1 O1 16.2(5)
N3 C12 C1 C2 20.0(5)
C13 C12 C1 C2 -164.6(3)
O1 C1 C2 N1 169.1(3)
C12 C1 C2 N1 -10.1(5)
O1 C1 C2 C3 -9.3(5)
C12 C1 C2 C3 171.5(3)
N1 C2 C3 C4 -1.0(5)
C1 C2 C3 C4 177.4(3)
C2 C3 C4 C5 1.2(5)
C3 C4 C5 C6 -0.4(5)
C4 C5 C6 N1 -0.6(5)
C4 C5 C6 C7 177.4(3)
N1 C6 C7 N2 1.3(4)
C5 C6 C7 N2 -176.9(3)
N1 C6 C7 C8 178.8(3)
C5 C6 C7 C8 0.7(6)
N2 C7 C8 C9 1.7(5)
C6 C7 C8 C9 -175.6(3)
C7 C8 C9 C10 2.8(6)
C8 C9 C10 C11 -3.6(6)
C9 C10 C11 N2 0.0(6)
C10 C11 N2 C7 4.4(5)
C10 C11 N2 Cu1 -172.2(3)
C8 C7 N2 C11 -5.2(5)
C6 C7 N2 C11 172.3(3)
C8 C7 N2 Cu1 171.8(3)
C6 C7 N2 Cu1 -10.6(4)
C3 C2 N1 C6 -0.1(5)
C1 C2 N1 C6 -178.4(3)
C3 C2 N1 Cu1 172.8(3)
C1 C2 N1 Cu1 -5.5(5)
C5 C6 N1 C2 0.9(5)
C7 C6 N1 C2 -177.3(3)
C5 C6 N1 Cu1 -172.9(3)
C7 C6 N1 Cu1 8.8(4)
C13 C12 N3 C16 -2.9(5)
C1 C12 N3 C16 172.3(3)
C13 C12 N3 Cu1 171.4(3)
C1 C12 N3 Cu1 -13.4(5)
C15 C16 N3 C12 3.3(5)
C17 C16 N3 C12 -173.6(3)
C15 C16 N3 Cu1 -171.9(3)
C17 C16 N3 Cu1 11.3(4)
C20 C21 N4 C17 4.1(5)
C20 C21 N4 Cu1 -166.8(3)
C18 C17 N4 C21 -4.0(5)
C16 C17 N4 C21 172.1(3)
C18 C17 N4 Cu1 168.3(3)
C16 C17 N4 Cu1 -15.6(4)
C2 N1 Cu1 N3 9.2(3)
C6 N1 Cu1 N3 -177.6(2)
C2 N1 Cu1 N4 -67.6(7)
C6 N1 Cu1 N4 105.6(6)
C2 N1 Cu1 N2 175.3(3)
C6 N1 Cu1 N2 -11.5(2)
C2 N1 Cu1 O5 -100.9(3)
C6 N1 Cu1 O5 72.4(2)
C2 N1 Cu1 O9 94.5(3)
C6 N1 Cu1 O9 -92.3(2)
C2 N1 Cu1 O6 90.1(3)
C6 N1 Cu1 O6 -96.7(2)
C12 N3 Cu1 N1 0.5(3)
C16 N3 Cu1 N1 175.2(2)
C12 N3 Cu1 N4 169.7(3)
C16 N3 Cu1 N4 -15.6(2)
C12 N3 Cu1 N2 -79.0(6)
C16 N3 Cu1 N2 95.7(5)
C12 N3 Cu1 O5 83.7(3)
C16 N3 Cu1 O5 -101.7(2)
C12 N3 Cu1 O9 -115.2(3)
C16 N3 Cu1 O9 59.4(2)
C12 N3 Cu1 O6 -68.2(3)
C16 N3 Cu1 O6 106.5(2)
C21 N4 Cu1 N1 -93.5(6)
C17 N4 Cu1 N1 95.2(6)
C21 N4 Cu1 N3 -171.5(3)
C17 N4 Cu1 N3 17.2(2)
C21 N4 Cu1 N2 21.8(3)
C17 N4 Cu1 N2 -149.5(2)
C21 N4 Cu1 O5 -60.6(3)
C17 N4 Cu1 O5 128.1(2)
C21 N4 Cu1 O9 103.1(3)
C17 N4 Cu1 O9 -68.2(2)
C21 N4 Cu1 O6 110.9(3)
C17 N4 Cu1 O6 -60.4(3)
C11 N2 Cu1 N1 -171.1(3)
C7 N2 Cu1 N1 12.2(2)
C11 N2 Cu1 N3 -90.1(6)
C7 N2 Cu1 N3 93.2(5)
C11 N2 Cu1 N4 18.9(3)
C7 N2 Cu1 N4 -157.8(2)
C11 N2 Cu1 O5 106.3(3)
C7 N2 Cu1 O5 -70.4(2)
C11 N2 Cu1 O9 -53.9(3)
C7 N2 Cu1 O9 129.4(2)
C11 N2 Cu1 O6 -100.9(3)
C7 N2 Cu1 O6 82.4(2)
Cl1 O5 Cu1 N1 74.4(2)
Cl1 O5 Cu1 N3 -18.0(2)
Cl1 O5 Cu1 N4 -99.6(2)
Cl1 O5 Cu1 N2 157.8(2)
Cl1 O5 Cu1 O9 -142.94(19)
Cl1 O5 Cu1 O6 94.8(2)
Cl2 O9 Cu1 N1 -0.2(2)
Cl2 O9 Cu1 N3 92.39(18)
Cl2 O9 Cu1 N4 176.34(19)
Cl2 O9 Cu1 N2 -79.35(18)
Cl2 O9 Cu1 O5 -138.2(2)
Cl2 O9 Cu1 O6 5.56(12)
Cl2 O6 Cu1 N1 169.30(15)
Cl2 O6 Cu1 N3 -92.64(14)
Cl2 O6 Cu1 N4 -15.52(17)
Cl2 O6 Cu1 N2 84.74(14)
Cl2 O6 Cu1 O5 147.67(13)
Cl2 O6 Cu1 O9 -5.20(11)
Cu1 O6 Cl2 O7 127.16(14)
Cu1 O6 Cl2 O8 -112.09(15)
Cu1 O6 Cl2 O9 7.51(16)
Cu1 O9 Cl2 O7 -129.69(16)
Cu1 O9 Cl2 O8 110.13(17)
Cu1 O9 Cl2 O6 -9.3(2)
Cu1 O5 Cl1 O2 -122.58(18)
Cu1 O5 Cl1 O3 117.85(17)
Cu1 O5 Cl1 O4 -2.8(2)
